data_2207497
loop_
_publ_author_name
'You, Zhong-Lu'

_publ_section_title
;
 Bis[2,4-dichloro-6-(cyclopropyliminomethyl)phenolato]zinc(II)
;
_journal_coeditor_code CI6695
_journal_issue 12
_journal_name_full 'Acta Crystallographica Section E'
_journal_page_first m2499
_journal_page_last m2500
_journal_paper_doi 10.1107/S1600536805035555
_journal_volume 61
_journal_year 2005
_chemical_formula_iupac '[Zn (C10 H8 Cl2 N O)2]'
_chemical_formula_moiety 'C20 H16 Cl4 N2 O2 Zn'
_chemical_formula_sum 'C20 H16 Cl4 N2 O2 Zn'
_chemical_formula_weight 523.52
_chemical_name_systematic
;
Bis[2,4-dichloro-6-(cyclopropyliminomethyl)phenolato]zinc(II)
;
_space_group_IT_number 15
_symmetry_cell_setting monoclinic
_symmetry_space_group_name_Hall '-C 2yc'
_symmetry_space_group_name_H-M 'C 1 2/c 1'
_atom_sites_solution_hydrogens geom
_atom_sites_solution_primary direct
_atom_sites_solution_secondary difmap
_audit_creation_method SHELXL-97
_cell_angle_alpha 90.00
_cell_angle_beta 110.8810(10)
_cell_angle_gamma 90.00
_cell_formula_units_Z 8
_cell_length_a 23.574(2)
_cell_length_b 7.9260(10)
_cell_length_c 24.264(2)
_cell_measurement_reflns_used 4332
_cell_measurement_temperature 298(2)
_cell_measurement_theta_max 24.2
_cell_measurement_theta_min 2.7
_cell_volume 4235.9(7)
_computing_cell_refinement SMART
_computing_data_collection 'SMART (Bruker, 1998)'
_computing_data_reduction 'SAINT (Bruker, 1998)'
_computing_molecular_graphics 'SHELXTL (Sheldrick, 1997b)'
_computing_publication_material SHELXTL
_computing_structure_refinement 'SHELXL97 (Sheldrick, 1997a)'
_computing_structure_solution 'SHELXS97 (Sheldrick, 1997a)'
_diffrn_ambient_temperature 298(2)
_diffrn_measured_fraction_theta_full 0.993
_diffrn_measured_fraction_theta_max 0.993
_diffrn_measurement_device_type 'Bruker SMART CCD area-detector'
_diffrn_measurement_method \w
_diffrn_radiation_monochromator graphite
_diffrn_radiation_source 'fine-focus sealed tube'
_diffrn_radiation_type MoK\a
_diffrn_radiation_wavelength 0.71073
_diffrn_reflns_av_R_equivalents 0.0345
_diffrn_reflns_av_sigmaI/netI 0.0434
_diffrn_reflns_limit_h_max 30
_diffrn_reflns_limit_h_min -30
_diffrn_reflns_limit_k_max 10
_diffrn_reflns_limit_k_min -10
_diffrn_reflns_limit_l_max 31
_diffrn_reflns_limit_l_min -31
_diffrn_reflns_number 17686
_diffrn_reflns_theta_full 27.49
_diffrn_reflns_theta_max 27.49
_diffrn_reflns_theta_min 1.80
_diffrn_standards_number 0
_exptl_absorpt_coefficient_mu 1.684
_exptl_absorpt_correction_T_max 0.8632
_exptl_absorpt_correction_T_min 0.7083
_exptl_absorpt_correction_type multi-scan
_exptl_absorpt_process_details '(SADABS; Sheldrick, 1996)'
_exptl_crystal_colour colourless
_exptl_crystal_density_diffrn 1.642
_exptl_crystal_density_method 'not measured'
_exptl_crystal_description Plate
_exptl_crystal_F_000 2112
_exptl_crystal_size_max 0.22
_exptl_crystal_size_mid 0.18
_exptl_crystal_size_min 0.09
_refine_diff_density_max 0.537
_refine_diff_density_min -0.385
_refine_ls_extinction_method none
_refine_ls_goodness_of_fit_ref 1.024
_refine_ls_hydrogen_treatment constr
_refine_ls_matrix_type full
_refine_ls_number_parameters 262
_refine_ls_number_reflns 4834
_refine_ls_number_restraints 0
_refine_ls_restrained_S_all 1.024
_refine_ls_R_factor_all 0.0560
_refine_ls_R_factor_gt 0.0406
_refine_ls_shift/su_max 0.001
_refine_ls_shift/su_mean 0.000
_refine_ls_structure_factor_coef Fsqd
_refine_ls_weighting_details 'calc w=1/[\s^2^(Fo^2^)+(0.0439P)^2^+4.452P] where P=(Fo^2^+2Fc^2^)/3'
_refine_ls_weighting_scheme calc
_refine_ls_wR_factor_gt 0.0963
_refine_ls_wR_factor_ref 0.1045
_reflns_number_gt 3757
_reflns_number_total 4834
_reflns_threshold_expression I>2\s(I)
_cod_data_source_file ci6695.cif
_cod_data_source_block I
_cod_depositor_comments
;
The following automatic conversions were performed:
'_symmetry_cell_setting' value 'Monoclinic' changed to 'monoclinic'
according to '/home/saulius/struct/CIF-dictionaries/cif_core.dic'
dictionary named 'cif_core.dic' version 2.4.1 from 2010-06-29.

Automatic conversion script
Id: cif_fix_enum 1527 2010-12-29 10:47:43Z saulius 

The following automatic conversions were performed:

'_symmetry_cell_setting' value 'Monoclinic' changed to 'monoclinic'
according to /home/saulius/struct/CIF-dictionaries/cif_core.dic
dictionary named 'cif_core.dic' version 2.4.1 from 2010-06-29.

Automatic conversion script
Id: cif_fix_values 1715 2011-07-08 13:25:40Z adriana 
;
_cod_original_sg_symbol_H-M 'C 2/c'
_cod_database_code 2207497
_cod_database_fobs_code 2207497

loop_
_symmetry_equiv_pos_as_xyz
'x, y, z'
'-x, y, -z+1/2'
'x+1/2, y+1/2, z'
'-x+1/2, y+1/2, -z+1/2'
'-x, -y, -z'
'x, -y, z-1/2'
'-x+1/2, -y+1/2, -z'
'x+1/2, -y+1/2, z-1/2'

loop_
_atom_site_label
_atom_site_fract_x
_atom_site_fract_y
_atom_site_fract_z
_atom_site_U_iso_or_equiv
_atom_site_adp_type
_atom_site_calc_flag
_atom_site_refinement_flags
_atom_site_occupancy
_atom_site_type_symbol
Zn1 0.067643(14) 0.58732(4) 0.425707(14) 0.04064(11) Uani d . 1 Zn
Cl1 0.16461(4) 0.89394(10) 0.60480(4) 0.0545(2) Uani d . 1 Cl
Cl2 0.37030(4) 0.55328(12) 0.64041(4) 0.0671(3) Uani d . 1 Cl
Cl3 -0.04388(4) 1.02871(12) 0.30468(4) 0.0709(3) Uani d . 1 Cl
Cl4 -0.25338(4) 0.71930(14) 0.27953(5) 0.0832(3) Uani d . 1 Cl
O1 0.11665(8) 0.6946(3) 0.49774(8) 0.0441(5) Uani d . 1 O
O2 0.01208(8) 0.7376(2) 0.37267(9) 0.0470(5) Uani d . 1 O
N1 0.13738(10) 0.4901(3) 0.40707(10) 0.0381(5) Uani d . 1 N
N2 0.00518(12) 0.4180(3) 0.42932(11) 0.0443(6) Uani d . 1 N
C1 0.17354(11) 0.6636(3) 0.52606(11) 0.0342(5) Uani d . 1 C
C2 0.20990(12) 0.5544(3) 0.50567(12) 0.0350(6) Uani d . 1 C
C3 0.27081(12) 0.5218(3) 0.54182(12) 0.0407(6) Uani d . 1 C
H3 0.2942 0.4500 0.5283 0.049 Uiso calc R 1 H
C4 0.29569(12) 0.5942(4) 0.59617(12) 0.0418(6) Uani d . 1 C
C5 0.26249(12) 0.7080(3) 0.61597(12) 0.0403(6) Uani d . 1 C
H5 0.2799 0.7598 0.6526 0.048 Uiso calc R 1 H
C6 0.20400(12) 0.7432(3) 0.58106(12) 0.0366(6) Uani d . 1 C
C7 0.19038(12) 0.4826(3) 0.44720(12) 0.0381(6) Uani d . 1 C
H7 0.2197 0.4239 0.4375 0.046 Uiso calc R 1 H
C8 0.12970(15) 0.4189(4) 0.35024(13) 0.0515(8) Uani d . 1 C
H8 0.1638 0.3523 0.3480 0.062 Uiso calc R 1 H
C9 0.09500(19) 0.5176(5) 0.29644(15) 0.0703(11) Uani d . 1 C
H9A 0.0782 0.6254 0.3019 0.084 Uiso calc R 1 H
H9B 0.1087 0.5128 0.2632 0.084 Uiso calc R 1 H
C10 0.06815(16) 0.3635(4) 0.31107(14) 0.0587(9) Uani d . 1 C
H10A 0.0654 0.2645 0.2868 0.070 Uiso calc R 1 H
H10B 0.0349 0.3771 0.3255 0.070 Uiso calc R 1 H
C11 -0.07915(12) 0.5867(3) 0.36401(12) 0.0381(6) Uani d . 1 C
C12 -0.04644(11) 0.7242(3) 0.35296(11) 0.0352(6) Uani d . 1 C
C13 -0.08191(12) 0.8554(3) 0.31770(12) 0.0397(6) Uani d . 1 C
C14 -0.14389(13) 0.8534(4) 0.29490(13) 0.0468(7) Uani d . 1 C
H14 -0.1653 0.9421 0.2716 0.056 Uiso calc R 1 H
C15 -0.17431(12) 0.7170(4) 0.30702(13) 0.0470(7) Uani d . 1 C
C16 -0.14337(13) 0.5864(4) 0.34043(14) 0.0472(7) Uani d . 1 C
H16 -0.1646 0.4957 0.3479 0.057 Uiso calc R 1 H
C17 -0.05137(14) 0.4440(4) 0.40128(13) 0.0460(7) Uani d . 1 C
H17 -0.0778 0.3617 0.4053 0.055 Uiso calc R 1 H
C18 0.01971(18) 0.2627(4) 0.46374(15) 0.0611(9) Uani d . 1 C
H18 -0.0142 0.2099 0.4717 0.073 Uiso calc R 1 H
C19 0.06293(18) 0.1470(5) 0.45382(16) 0.0687(10) Uani d . 1 C
H19A 0.0819 0.1804 0.4260 0.082 Uiso calc R 1 H
H19B 0.0553 0.0270 0.4549 0.082 Uiso calc R 1 H
C20 0.0788(2) 0.2425(5) 0.50942(16) 0.0734(11) Uani d . 1 C
H20A 0.0810 0.1811 0.5447 0.088 Uiso calc R 1 H
H20B 0.1075 0.3345 0.5158 0.088 Uiso calc R 1 H

loop_
_atom_site_aniso_label
_atom_site_aniso_U_11
_atom_site_aniso_U_22
_atom_site_aniso_U_33
_atom_site_aniso_U_12
_atom_site_aniso_U_13
_atom_site_aniso_U_23
Zn1 0.03620(18) 0.0436(2) 0.03743(19) 0.00336(13) 0.00736(13) -0.00097(14)
Cl1 0.0534(4) 0.0540(4) 0.0543(5) 0.0054(3) 0.0170(4) -0.0176(4)
Cl2 0.0431(4) 0.0734(6) 0.0647(5) 0.0142(4) -0.0053(4) -0.0086(4)
Cl3 0.0606(5) 0.0600(5) 0.0780(6) -0.0096(4) 0.0074(4) 0.0318(5)
Cl4 0.0335(4) 0.0913(7) 0.1118(8) -0.0026(4) 0.0098(5) -0.0099(6)
O1 0.0359(10) 0.0510(11) 0.0405(11) 0.0062(8) 0.0074(8) -0.0089(9)
O2 0.0340(10) 0.0467(11) 0.0540(12) -0.0031(8) 0.0080(9) 0.0148(9)
N1 0.0423(13) 0.0391(12) 0.0329(12) 0.0011(10) 0.0136(10) -0.0028(9)
N2 0.0546(15) 0.0354(12) 0.0432(13) 0.0007(11) 0.0179(12) 0.0057(10)
C1 0.0347(13) 0.0345(13) 0.0326(13) -0.0011(10) 0.0111(11) 0.0011(10)
C2 0.0368(13) 0.0337(13) 0.0349(14) 0.0010(10) 0.0133(11) 0.0002(10)
C3 0.0377(14) 0.0393(14) 0.0439(16) 0.0063(11) 0.0131(12) 0.0025(12)
C4 0.0341(14) 0.0422(15) 0.0421(15) 0.0012(12) 0.0050(12) 0.0068(12)
C5 0.0423(15) 0.0417(15) 0.0329(14) -0.0062(12) 0.0087(12) 0.0003(11)
C6 0.0406(14) 0.0340(13) 0.0381(14) -0.0014(11) 0.0176(12) -0.0010(11)
C7 0.0394(15) 0.0353(14) 0.0416(15) 0.0023(11) 0.0168(12) 0.0000(11)
C8 0.0559(18) 0.0603(19) 0.0366(15) 0.0046(15) 0.0144(14) -0.0124(14)
C9 0.098(3) 0.072(2) 0.0362(17) -0.012(2) 0.0175(18) 0.0007(16)
C10 0.071(2) 0.0578(19) 0.0395(17) -0.0081(17) 0.0101(15) -0.0120(14)
C11 0.0405(14) 0.0406(14) 0.0345(14) -0.0041(11) 0.0150(11) -0.0016(11)
C12 0.0354(13) 0.0398(14) 0.0298(13) 0.0001(11) 0.0107(10) -0.0014(11)
C13 0.0414(15) 0.0388(14) 0.0361(14) -0.0032(12) 0.0104(12) 0.0013(11)
C14 0.0458(16) 0.0465(16) 0.0414(16) 0.0074(13) 0.0073(13) -0.0026(13)
C15 0.0317(14) 0.0574(18) 0.0485(17) -0.0005(13) 0.0103(12) -0.0115(14)
C16 0.0418(16) 0.0500(17) 0.0519(18) -0.0110(13) 0.0194(14) -0.0075(14)
C17 0.0492(17) 0.0407(16) 0.0495(17) -0.0095(13) 0.0194(14) 0.0014(13)
C18 0.077(2) 0.0488(19) 0.061(2) 0.0098(17) 0.0295(18) 0.0135(16)
C19 0.097(3) 0.052(2) 0.059(2) 0.019(2) 0.031(2) 0.0030(17)
C20 0.103(3) 0.060(2) 0.050(2) 0.017(2) 0.018(2) 0.0108(17)

loop_
_atom_type_symbol
_atom_type_description
_atom_type_scat_dispersion_real
_atom_type_scat_dispersion_imag
_atom_type_scat_source
C C 0.0033 0.0016 'International Tables Vol C Tables 4.2.6.8 and 6.1.1.4'
H H 0.0000 0.0000 'International Tables Vol C Tables 4.2.6.8 and 6.1.1.4'
Cl Cl 0.1484 0.1585 'International Tables Vol C Tables 4.2.6.8 and 6.1.1.4'
N N 0.0061 0.0033 'International Tables Vol C Tables 4.2.6.8 and 6.1.1.4'
O O 0.0106 0.0060 'International Tables Vol C Tables 4.2.6.8 and 6.1.1.4'
Zn Zn 0.2839 1.4301 'International Tables Vol C Tables 4.2.6.8 and 6.1.1.4'

loop_
_geom_angle_atom_site_label_1
_geom_angle_atom_site_label_2
_geom_angle_atom_site_label_3
_geom_angle
_geom_angle_publ_flag
O2 Zn1 O1 112.73(9) y
O2 Zn1 N1 120.78(9) y
O1 Zn1 N1 95.73(8) y
O2 Zn1 N2 96.27(9) y
O1 Zn1 N2 117.88(9) y
N1 Zn1 N2 115.06(9) y
C1 O1 Zn1 125.00(17) ?
C12 O2 Zn1 125.98(17) ?
C7 N1 C8 117.7(2) ?
C7 N1 Zn1 120.07(18) ?
C8 N1 Zn1 122.17(19) ?
C17 N2 C18 115.4(3) ?
C17 N2 Zn1 120.55(19) ?
C18 N2 Zn1 124.1(2) ?
O1 C1 C6 119.8(2) ?
O1 C1 C2 124.7(2) ?
C6 C1 C2 115.6(2) ?
C3 C2 C1 119.9(2) ?
C3 C2 C7 115.8(2) ?
C1 C2 C7 124.1(2) ?
C4 C3 C2 120.9(3) ?
C4 C3 H3 119.5 ?
C2 C3 H3 119.5 ?
C3 C4 C5 120.5(2) ?
C3 C4 Cl2 120.8(2) ?
C5 C4 Cl2 118.7(2) ?
C6 C5 C4 119.2(3) ?
C6 C5 H5 120.4 ?
C4 C5 H5 120.4 ?
C5 C6 C1 123.6(2) ?
C5 C6 Cl1 118.5(2) ?
C1 C6 Cl1 117.9(2) ?
N1 C7 C2 127.6(3) ?
N1 C7 H7 116.2 ?
C2 C7 H7 116.2 ?
N1 C8 C10 119.2(3) ?
N1 C8 C9 118.3(3) ?
C10 C8 C9 59.4(2) ?
N1 C8 H8 116.0 ?
C10 C8 H8 116.0 ?
C9 C8 H8 116.0 ?
C10 C9 C8 60.2(2) ?
C10 C9 H9A 117.7 ?
C8 C9 H9A 117.7 ?
C10 C9 H9B 117.7 ?
C8 C9 H9B 117.7 ?
H9A C9 H9B 114.9 ?
C9 C10 C8 60.4(2) ?
C9 C10 H10A 117.7 ?
C8 C10 H10A 117.7 ?
C9 C10 H10B 117.7 ?
C8 C10 H10B 117.7 ?
H10A C10 H10B 114.9 ?
C16 C11 C12 120.1(3) ?
C16 C11 C17 115.6(2) ?
C12 C11 C17 124.3(2) ?
O2 C12 C13 119.1(2) ?
O2 C12 C11 125.1(2) ?
C13 C12 C11 115.9(2) ?
C14 C13 C12 123.6(3) ?
C14 C13 Cl3 119.0(2) ?
C12 C13 Cl3 117.4(2) ?
C13 C14 C15 118.9(3) ?
C13 C14 H14 120.6 ?
C15 C14 H14 120.6 ?
C16 C15 C14 120.9(3) ?
C16 C15 Cl4 120.8(2) ?
C14 C15 Cl4 118.3(2) ?
C15 C16 C11 120.7(3) ?
C15 C16 H16 119.6 ?
C11 C16 H16 119.6 ?
N2 C17 C11 127.6(3) ?
N2 C17 H17 116.2 ?
C11 C17 H17 116.2 ?
C20 C18 C19 61.1(2) ?
C20 C18 N2 119.9(3) ?
C19 C18 N2 118.2(3) ?
C20 C18 H18 115.6 ?
C19 C18 H18 115.6 ?
N2 C18 H18 115.6 ?
C18 C19 C20 59.2(2) ?
C18 C19 H19A 117.9 ?
C20 C19 H19A 117.9 ?
C18 C19 H19B 117.9 ?
C20 C19 H19B 117.9 ?
H19A C19 H19B 115.0 ?
C18 C20 C19 59.7(2) ?
C18 C20 H20A 117.8 ?
C19 C20 H20A 117.8 ?
C18 C20 H20B 117.8 ?
C19 C20 H20B 117.8 ?
H20A C20 H20B 114.9 ?

loop_
_geom_bond_atom_site_label_1
_geom_bond_atom_site_label_2
_geom_bond_distance
_geom_bond_publ_flag
Zn1 O2 1.895(2) y
Zn1 O1 1.917(2) y
Zn1 N1 2.008(2) y
Zn1 N2 2.017(2) y
Cl1 C6 1.733(3) ?
Cl2 C4 1.733(3) ?
Cl3 C13 1.730(3) ?
Cl4 C15 1.742(3) ?
O1 C1 1.294(3) ?
O2 C12 1.293(3) ?
N1 C7 1.283(3) ?
N1 C8 1.440(3) ?
N2 C17 1.279(4) ?
N2 C18 1.458(4) ?
C1 C6 1.419(4) ?
C1 C2 1.425(4) ?
C2 C3 1.414(4) ?
C2 C7 1.444(4) ?
C3 C4 1.364(4) ?
C3 H3 0.93 ?
C4 C5 1.388(4) ?
C5 C6 1.365(4) ?
C5 H5 0.93 ?
C7 H7 0.93 ?
C8 C10 1.489(4) ?
C8 C9 1.492(5) ?
C8 H8 0.98 ?
C9 C10 1.476(5) ?
C9 H9A 0.97 ?
C9 H9B 0.97 ?
C10 H10A 0.97 ?
C10 H10B 0.97 ?
C11 C16 1.415(4) ?
C11 C12 1.415(4) ?
C11 C17 1.450(4) ?
C12 C13 1.415(4) ?
C13 C14 1.366(4) ?
C14 C15 1.386(4) ?
C14 H14 0.93 ?
C15 C16 1.356(4) ?
C16 H16 0.93 ?
C17 H17 0.93 ?
C18 C20 1.446(5) ?
C18 C19 1.453(5) ?
C18 H18 0.98 ?
C19 C20 1.474(5) ?
C19 H19A 0.97 ?
C19 H19B 0.97 ?
C20 H20A 0.97 ?
C20 H20B 0.97 ?

loop_
_geom_hbond_atom_site_label_D
_geom_hbond_atom_site_label_H
_geom_hbond_atom_site_label_A
_geom_hbond_site_symmetry_A
_geom_hbond_distance_DH
_geom_hbond_distance_HA
_geom_hbond_distance_DA
_geom_hbond_angle_DHA
_geom_hbond_publ_flag
C10 H10A Cl3 2_545 0.97 2.81 3.757(3) 167 y
C17 H17 Cl1 5_566 0.93 2.83 3.747(3) 170 y
